data_4065159
loop_
_publ_author_name
'Schafer, Daniel F.'
'Wolczanski, Peter T.'
'Lobkovsky, Emil B.'

_publ_section_title
;
 Reactivity Studies of (tBu3SiNH)(tBu3SiN&#x2550;)2WH Including Anionic
 Derivatives Featuring the Tris-tri-tert-butylsilylimide Tungsten Core
;
_journal_issue 24
_journal_name_full Organometallics
_journal_page_first 6539
_journal_paper_doi 10.1021/om200597z
_journal_volume 30
_journal_year 2011
_chemical_formula_sum 'C56 H128 K N5 O6.5 Si3 W'
_chemical_formula_weight 1282.85
_chemical_name_systematic
; 
 ? 
;
_space_group_IT_number 2
_symmetry_space_group_name_Hall '-P 1'
_symmetry_space_group_name_H-M 'P -1'
_atom_sites_solution_hydrogens geom
_atom_sites_solution_primary direct
_atom_sites_solution_secondary difmap
_audit_creation_method SHELXL
_cell_angle_alpha 88.37(3)
_cell_angle_beta 88.41(3)
_cell_angle_gamma 69.99(3)
_cell_formula_units_Z 2
_cell_length_a 12.168(2)
_cell_length_b 17.080(3)
_cell_length_c 18.459(4)
_cell_measurement_temperature 293(2)
_cell_volume 3602.6(14)
_computing_structure_refinement 'SHELXL-93 (Sheldrick, 1993)'
_computing_structure_solution 'SHELXS-86 (Sheldrick, 1990)'
_diffrn_ambient_temperature 293(2)
_diffrn_radiation_monochromator graphite
_diffrn_radiation_source 'fine-focus sealed tube'
_diffrn_radiation_type MoK\a
_diffrn_radiation_wavelength 0.71073
_diffrn_reflns_av_R_equivalents 0.0324
_diffrn_reflns_av_sigmaI/netI 0.0676
_diffrn_reflns_limit_h_max 11
_diffrn_reflns_limit_h_min -16
_diffrn_reflns_limit_k_max 20
_diffrn_reflns_limit_k_min -21
_diffrn_reflns_limit_l_max 24
_diffrn_reflns_limit_l_min -23
_diffrn_reflns_number 21561
_diffrn_reflns_theta_max 28.08
_diffrn_reflns_theta_min 1.10
_exptl_absorpt_coefficient_mu 1.755
_exptl_crystal_density_diffrn 1.183
_exptl_crystal_F_000 1372
_refine_diff_density_max 3.294
_refine_diff_density_min -1.219
_refine_diff_density_rms 0.094
_refine_ls_extinction_method none
_refine_ls_goodness_of_fit_all 1.079
_refine_ls_goodness_of_fit_obs 1.095
_refine_ls_matrix_type full
_refine_ls_number_parameters 644
_refine_ls_number_reflns 10151
_refine_ls_number_restraints 0
_refine_ls_restrained_S_all 1.240
_refine_ls_restrained_S_obs 1.095
_refine_ls_R_factor_all 0.0909
_refine_ls_R_factor_obs 0.0519
_refine_ls_shift/esd_max 9.680
_refine_ls_shift/esd_mean 0.207
_refine_ls_structure_factor_coef Fsqd
_refine_ls_weighting_details 'w=1/[\s^2^(Fo^2^)+(0.0668P)^2^+6.0095P] where P=(Fo^2^+2Fc^2^)/3'
_refine_ls_weighting_scheme calc
_refine_ls_wR_factor_all 0.1820
_refine_ls_wR_factor_obs 0.1285
_reflns_number_observed 8807
_reflns_number_total 14926
_reflns_observed_criterion >2sigma(I)
_cod_data_source_file om200597z_si_001.cif
_cod_data_source_block 518
_cod_depositor_comments
;
The following automatic conversions were performed:

'_refine_ls_weighting_scheme' value 'calc
w=1/[\s^2^(Fo^2^)+(0.0668P)^2^+6.0095P] where P=(Fo^2^+2Fc^2^)/3' was
changed to 'calc'. New tag '_refine_ls_weighting_details' was
created. The value of the new tag was set to
'w=1/[\s^2^(Fo^2^)+(0.0668P)^2^+6.0095P] where P=(Fo^2^+2Fc^2^)/3'.

Automatic conversion script
Id: cif_fix_values 3143 2015-03-26 13:38:13Z robertas 
;
_cod_original_cell_volume 3602.4(12)
_cod_original_formula_sum 'C56 H128 K N5 O6.50 Si3 W'
_cod_database_code 4065159

loop_
_symmetry_equiv_pos_as_xyz
'x, y, z'
'-x, -y, -z'

loop_
_atom_site_aniso_label
_atom_site_aniso_U_11
_atom_site_aniso_U_22
_atom_site_aniso_U_33
_atom_site_aniso_U_23
_atom_site_aniso_U_13
_atom_site_aniso_U_12
W1 0.04341(9) 0.04848(10) 0.05343(11) -0.00281(8) 0.00302(8) -0.01140(7)
K1 0.0643(6) 0.0593(6) 0.0671(7) -0.0010(5) -0.0026(5) -0.0182(5)
Si1 0.0375(6) 0.0766(9) 0.0672(8) -0.0068(7) 0.0032(6) -0.0068(6)
Si2 0.0615(8) 0.0614(8) 0.0561(8) -0.0085(6) 0.0134(6) -0.0109(6)
Si3 0.0539(7) 0.0730(9) 0.0584(8) 0.0091(7) -0.0046(6) -0.0164(6)
O1 0.143(4) 0.070(3) 0.174(5) -0.001(3) -0.038(4) -0.039(3)
O2 0.083(2) 0.100(3) 0.126(4) -0.005(3) -0.002(3) -0.040(2)
O3 0.087(3) 0.150(5) 0.115(4) 0.002(3) 0.028(3) 0.004(3)
O4 0.098(3) 0.128(3) 0.092(3) 0.036(3) 0.023(2) -0.032(3)
O5 0.102(3) 0.133(3) 0.073(3) -0.009(2) -0.011(2) -0.052(2)
O6 0.105(3) 0.100(3) 0.109(3) -0.040(2) 0.007(3) -0.041(2)
N1 0.035(2) 0.077(3) 0.090(3) -0.006(2) 0.005(2) -0.013(2)
N2 0.092(3) 0.082(3) 0.051(2) -0.015(2) 0.017(2) -0.037(2)
N3 0.066(2) 0.060(2) 0.070(3) 0.015(2) -0.005(2) -0.016(2)
N4 0.069(3) 0.080(3) 0.108(4) 0.025(3) 0.006(3) -0.001(3)
N5 0.104(4) 0.089(4) 0.150(5) 0.008(4) -0.041(4) -0.017(3)
C1 0.088(5) 0.172(8) 0.100(5) -0.012(5) 0.028(4) -0.008(5)
C2 0.186(10) 0.232(11) 0.222(10) 0.130(8) 0.083(8) 0.011(9)
C3 0.187(10) 0.506(20) 0.188(9) -0.201(11) -0.075(8) 0.022(13)
C4 0.091(5) 0.216(10) 0.143(7) -0.025(7) 0.061(5) -0.019(6)
C5 0.062(4) 0.094(5) 0.295(13) 0.039(7) 0.019(6) -0.005(4)
C6 0.131(7) 0.096(7) 0.717(35) 0.065(12) -0.120(14) -0.047(6)
C7 0.108(7) 0.085(6) 0.374(18) 0.030(8) 0.028(9) 0.015(5)
C8 0.197(11) 0.284(15) 0.433(18) 0.203(13) 0.161(12) 0.035(11)
C9 0.070(4) 0.220(8) 0.153(6) -0.098(6) -0.029(4) 0.007(5)
C10 0.072(5) 0.342(15) 0.228(10) -0.127(10) -0.071(6) 0.044(7)
C11 0.153(11) 0.766(29) 0.151(7) -0.248(12) -0.020(7) 0.000(16)
C12 0.253(10) 0.160(9) 0.754(29) -0.123(13) -0.254(14) -0.056(9)
C13 0.170(7) 0.076(4) 0.135(6) 0.004(4) 0.064(5) -0.030(4)
C14 0.433(15) 0.142(7) 0.278(17) -0.007(9) 0.020(14) -0.187(8)
C15 0.227(11) 0.087(6) 0.230(11) 0.047(6) 0.102(9) 0.045(6)
C16 0.280(9) 0.126(7) 0.269(10) 0.059(7) 0.180(8) -0.034(7)
C17 0.093(4) 0.200(7) 0.074(4) -0.037(4) 0.009(3) -0.063(5)
C18 0.066(5) 0.530(24) 0.234(12) -0.163(14) -0.031(7) -0.015(10)
C19 0.178(9) 0.498(21) 0.059(5) -0.059(8) 0.013(5) -0.122(11)
C20 0.420(11) 0.287(10) 0.297(15) -0.013(10) -0.144(12) -0.252(9)
C21 0.104(5) 0.087(5) 0.120(6) -0.001(4) 0.015(5) 0.009(4)
C22 0.087(5) 0.134(7) 0.193(9) -0.036(6) 0.061(5) 0.001(5)
C23 0.160(8) 0.107(6) 0.245(11) 0.066(7) 0.080(8) 0.024(6)
C24 0.146(7) 0.257(15) 0.288(14) -0.023(12) -0.120(8) -0.028(9)
C25 0.074(4) 0.131(6) 0.119(6) 0.002(5) -0.014(4) 0.014(4)
C26 0.131(7) 0.251(14) 0.259(12) -0.010(11) 0.118(8) -0.003(8)
C27 0.155(8) 0.081(6) 0.288(14) -0.034(7) -0.045(9) 0.012(6)
C28 0.137(7) 0.213(11) 0.221(10) 0.024(9) -0.099(7) 0.046(8)
C29 0.098(4) 0.177(7) 0.085(5) 0.030(4) -0.004(4) -0.066(4)
C30 0.289(10) 0.229(8) 0.181(10) 0.068(7) -0.006(9) -0.183(7)
C31 0.238(8) 0.541(18) 0.053(5) 0.050(7) -0.010(5) -0.249(10)
C32 0.108(7) 0.405(20) 0.172(10) 0.079(11) 0.037(7) -0.052(10)
C33 0.109(4) 0.106(4) 0.101(5) -0.003(4) -0.005(4) -0.050(4)
C34 0.239(7) 0.184(7) 0.170(8) 0.024(6) -0.096(7) -0.139(6)
C35 0.195(10) 0.091(6) 0.208(11) -0.030(6) -0.015(9) -0.027(6)
C36 0.234(8) 0.128(6) 0.149(8) 0.019(5) 0.002(7) -0.110(5)
C37 0.199(9) 0.075(5) 0.222(10) 0.026(6) -0.082(8) -0.016(6)
C38 0.170(8) 0.078(5) 0.251(12) 0.002(6) -0.072(8) -0.028(5)
C39 0.119(5) 0.102(5) 0.257(11) -0.027(6) -0.028(7) -0.057(4)
C40 0.122(5) 0.102(5) 0.186(9) -0.002(5) -0.005(6) -0.068(4)
C41 0.083(4) 0.133(6) 0.104(5) 0.015(4) -0.013(4) -0.038(4)
C42 0.079(4) 0.144(7) 0.138(7) 0.026(6) -0.035(5) -0.003(5)
C43 0.130(8) 0.143(8) 0.182(10) 0.012(7) 0.009(7) 0.038(7)
C44 0.075(5) 0.204(10) 0.149(8) -0.001(7) 0.027(5) 0.011(6)
C45 0.103(5) 0.223(10) 0.203(9) 0.067(8) 0.074(6) -0.032(6)
C46 0.143(7) 0.246(11) 0.110(6) 0.050(7) 0.055(6) -0.031(8)
C47 0.122(6) 0.156(7) 0.104(5) 0.062(5) 0.012(5) -0.026(5)
C48 0.122(6) 0.107(5) 0.168(7) 0.068(5) -0.009(6) -0.018(5)
C49 0.108(5) 0.130(7) 0.155(7) 0.024(6) -0.052(5) -0.011(5)
C50 0.143(6) 0.165(7) 0.110(5) 0.048(5) -0.059(5) -0.063(5)
C51 0.129(5) 0.196(7) 0.089(5) -0.041(5) 0.010(4) -0.094(5)
C52 0.152(5) 0.154(5) 0.111(5) -0.064(4) 0.032(5) -0.092(4)
C53 0.135(6) 0.080(4) 0.179(8) -0.048(5) 0.042(6) -0.026(4)
C54 0.099(5) 0.084(5) 0.167(8) -0.004(5) 0.010(6) 0.003(4)

loop_
_atom_site_label
_atom_site_type_symbol
_atom_site_fract_x
_atom_site_fract_y
_atom_site_fract_z
_atom_site_U_iso_or_equiv
_atom_site_thermal_displace_type
_atom_site_occupancy
_atom_site_calc_flag
_atom_site_refinement_flags
W1 W -0.73037(2) -0.269257(11) 0.250009(10) 0.04959(6) Uani 1 d .
K1 K 0.31499(10) 0.17800(7) -0.72340(6) 0.0643(3) Uani 1 d .
Si1 Si -0.45098(11) -0.42067(10) 0.23741(8) 0.0637(4) Uani 1 d .
Si2 Si -0.86898(13) -0.24489(9) 0.42126(8) 0.0624(4) Uani 1 d .
Si3 Si -0.90979(12) -0.24285(10) 0.09941(8) 0.0633(4) Uani 1 d .
O1 O 0.2875(5) 0.0210(3) -0.7029(3) 0.128(2) Uani 1 d .
O2 O 0.1050(4) 0.1559(3) -0.7628(3) 0.1005(15) Uani 1 d .
O3 O 0.5251(4) 0.1266(4) -0.8025(3) 0.130(2) Uani 1 d .
O4 O 0.3444(4) 0.2729(3) -0.8426(2) 0.109(2) Uani 1 d .
O5 O 0.4220(4) 0.1815(3) -0.5881(2) 0.0995(14) Uani 1 d .
O6 O 0.2184(4) 0.3116(3) -0.6298(3) 0.1022(15) Uani 1 d .
N1 N -0.5884(3) -0.3497(3) 0.2412(3) 0.0691(13) Uani 1 d .
N2 N -0.7981(4) -0.2548(3) 0.3390(2) 0.0731(13) Uani 1 d .
N3 N -0.8276(4) -0.2525(3) 0.1747(2) 0.0670(13) Uani 1 d .
N4 N 0.1141(4) 0.3253(3) -0.7727(3) 0.093(2) Uani 1 d .
N5 N 0.5196(5) 0.0285(4) -0.6708(4) 0.118(2) Uani 1 d .
C1 C -0.3844(7) -0.4178(6) 0.1417(4) 0.130(3) Uani 1 d .
C2 C -0.4046(10) -0.3303(8) 0.1178(7) 0.239(6) Uani 1 d .
H2A H -0.4865(10) -0.2984(8) 0.1224(7) 0.359 Uiso 1 calc R
H2B H -0.3796(10) -0.3291(8) 0.0682(7) 0.359 Uiso 1 calc R
H2C H -0.3609(10) -0.3067(8) 0.1476(7) 0.359 Uiso 1 calc R
C3 C -0.4526(11) -0.4672(11) 0.0926(6) 0.325(9) Uani 1 d .
H3A H -0.4360(11) -0.5229(11) 0.1115(6) 0.487 Uiso 1 calc R
H3B H -0.4256(11) -0.4692(11) 0.0431(6) 0.487 Uiso 1 calc R
H3C H -0.5355(11) -0.4379(11) 0.0950(6) 0.487 Uiso 1 calc R
C4 C -0.2528(7) -0.4693(7) 0.1339(5) 0.160(4) Uani 1 d .
H4A H -0.2397(7) -0.5258(7) 0.1494(5) 0.239 Uiso 1 calc R
H4B H -0.2087(7) -0.4457(7) 0.1634(5) 0.239 Uiso 1 calc R
H4C H -0.2282(7) -0.4682(7) 0.0841(5) 0.239 Uiso 1 calc R
C5 C -0.4604(6) -0.5297(5) 0.2552(7) 0.157(4) Uani 1 d .
C6 C -0.5594(9) -0.5401(7) 0.2242(12) 0.312(11) Uani 1 d .
H6A H -0.6266(9) -0.4910(7) 0.2319(12) 0.467 Uiso 1 calc R
H6B H -0.5732(9) -0.5874(7) 0.2465(12) 0.467 Uiso 1 calc R
H6C H -0.5457(9) -0.5488(7) 0.1731(12) 0.467 Uiso 1 calc R
C7 C -0.3475(8) -0.6028(5) 0.2473(8) 0.203(6) Uani 1 d .
H7A H -0.2858(8) -0.5908(5) 0.2707(8) 0.304 Uiso 1 calc R
H7B H -0.3281(8) -0.6123(5) 0.1968(8) 0.304 Uiso 1 calc R
H7C H -0.3572(8) -0.6517(5) 0.2693(8) 0.304 Uiso 1 calc R
C8 C -0.4897(12) -0.5309(10) 0.3405(10) 0.342(9) Uani 1 d .
H8A H -0.4272(12) -0.5239(10) 0.3672(10) 0.513 Uiso 1 calc R
H8B H -0.4983(12) -0.5832(10) 0.3542(10) 0.513 Uiso 1 calc R
H8C H -0.5612(12) -0.4863(10) 0.3512(10) 0.513 Uiso 1 calc R
C9 C -0.3581(7) -0.3916(7) 0.3086(5) 0.160(4) Uani 1 d .
C10 C -0.2387(7) -0.4551(9) 0.3199(6) 0.240(6) Uani 1 d .
H10A H -0.2461(7) -0.5078(9) 0.3336(6) 0.360 Uiso 1 calc R
H10B H -0.2003(7) -0.4372(9) 0.3575(6) 0.360 Uiso 1 calc R
H10C H -0.1933(7) -0.4610(9) 0.2757(6) 0.360 Uiso 1 calc R
C11 C -0.4265(12) -0.3793(13) 0.3797(6) 0.392(12) Uani 1 d .
H11A H -0.4325(12) -0.4315(13) 0.3964(6) 0.588 Uiso 1 calc R
H11B H -0.5034(12) -0.3395(13) 0.3728(6) 0.588 Uiso 1 calc R
H11C H -0.3868(12) -0.3592(13) 0.4151(6) 0.588 Uiso 1 calc R
C12 C -0.3516(11) -0.3085(8) 0.2861(12) 0.386(10) Uani 1 d .
H12A H -0.4292(11) -0.2694(8) 0.2798(12) 0.578 Uiso 1 calc R
H12B H -0.3080(11) -0.3135(8) 0.2413(12) 0.578 Uiso 1 calc R
H12C H -0.3134(11) -0.2892(8) 0.3229(12) 0.578 Uiso 1 calc R
C13 C -0.8832(8) -0.3512(5) 0.4468(5) 0.131(3) Uani 1 d .
C14 C -0.9232(13) -0.3847(7) 0.3807(8) 0.262(7) Uani 1 d .
H14A H -0.8741(13) -0.3823(7) 0.3397(8) 0.393 Uiso 1 calc R
H14B H -1.0028(13) -0.3514(7) 0.3706(8) 0.393 Uiso 1 calc R
H14C H -0.9180(13) -0.4414(7) 0.3901(8) 0.393 Uiso 1 calc R
C15 C -0.7589(10) -0.4160(5) 0.4559(6) 0.210(6) Uani 1 d .
H15A H -0.7132(10) -0.4165(5) 0.4126(6) 0.315 Uiso 1 calc R
H15B H -0.7642(10) -0.4703(5) 0.4645(6) 0.315 Uiso 1 calc R
H15C H -0.7222(10) -0.4014(5) 0.4963(6) 0.315 Uiso 1 calc R
C16 C -0.9517(10) -0.3519(6) 0.5150(6) 0.239(5) Uani 1 d .
H16A H -0.9211(10) -0.3293(6) 0.5535(6) 0.358 Uiso 1 calc R
H16B H -0.9457(10) -0.4082(6) 0.5275(6) 0.358 Uiso 1 calc R
H16C H -1.0322(10) -0.3188(6) 0.5080(6) 0.358 Uiso 1 calc R
C17 C -0.7751(6) -0.2140(6) 0.4909(4) 0.119(3) Uani 1 d .
C18 C -0.6531(8) -0.2626(11) 0.4846(7) 0.295(9) Uani 1 d .
H18A H -0.6283(8) -0.2640(11) 0.4347(7) 0.443 Uiso 1 calc R
H18B H -0.6407(8) -0.3184(11) 0.5022(7) 0.443 Uiso 1 calc R
H18C H -0.6087(8) -0.2380(11) 0.5127(7) 0.443 Uiso 1 calc R
C19 C -0.8214(10) -0.2102(10) 0.5688(4) 0.243(8) Uani 1 d .
H19A H -0.9028(10) -0.1767(10) 0.5704(4) 0.364 Uiso 1 calc R
H19B H -0.7786(10) -0.1860(10) 0.5987(4) 0.364 Uiso 1 calc R
H19C H -0.8119(10) -0.2655(10) 0.5865(4) 0.364 Uiso 1 calc R
C20 C -0.7901(12) -0.1211(9) 0.4701(9) 0.298(7) Uani 1 d .
H20A H -0.8711(12) -0.0872(9) 0.4745(9) 0.447 Uiso 1 calc R
H20B H -0.7634(12) -0.1181(9) 0.4210(9) 0.447 Uiso 1 calc R
H20C H -0.7448(12) -0.1013(9) 0.5020(9) 0.447 Uiso 1 calc R
C21 C -1.0214(7) -0.1609(5) 0.4158(4) 0.115(3) Uani 1 d .
C22 C -1.0866(7) -0.1332(6) 0.4874(5) 0.149(4) Uani 1 d .
H22A H -1.0903(7) -0.1811(6) 0.5145(5) 0.223 Uiso 1 calc R
H22B H -1.1645(7) -0.0961(6) 0.4781(5) 0.223 Uiso 1 calc R
H22C H -1.0462(7) -0.1049(6) 0.5149(5) 0.223 Uiso 1 calc R
C23 C -1.0177(9) -0.0856(6) 0.3742(6) 0.192(5) Uani 1 d .
H23A H -0.9770(9) -0.1023(6) 0.3288(6) 0.288 Uiso 1 calc R
H23B H -0.9777(9) -0.0572(6) 0.4017(6) 0.288 Uiso 1 calc R
H23C H -1.0961(9) -0.0490(6) 0.3653(6) 0.288 Uiso 1 calc R
C24 C -1.1020(9) -0.1998(9) 0.3678(8) 0.238(7) Uani 1 d .
H24A H -1.1078(9) -0.2487(9) 0.3920(8) 0.357 Uiso 1 calc R
H24B H -1.0663(9) -0.2142(9) 0.3207(8) 0.357 Uiso 1 calc R
H24C H -1.1788(9) -0.1591(9) 0.3627(8) 0.357 Uiso 1 calc R
C25 C -1.0551(6) -0.1527(6) 0.1127(5) 0.121(3) Uani 1 d .
C26 C -1.1354(9) -0.1883(9) 0.1669(7) 0.232(7) Uani 1 d .
H26A H -1.1470(9) -0.2354(9) 0.1455(7) 0.348 Uiso 1 calc R
H26B H -1.2098(9) -0.1455(9) 0.1749(7) 0.348 Uiso 1 calc R
H26C H -1.0968(9) -0.2051(9) 0.2124(7) 0.348 Uiso 1 calc R
C27 C -1.0338(9) -0.0798(5) 0.1439(7) 0.187(5) Uani 1 d .
H27A H -0.9913(9) -0.0967(5) 0.1880(7) 0.280 Uiso 1 calc R
H27B H -1.1073(9) -0.0369(5) 0.1539(7) 0.280 Uiso 1 calc R
H27C H -0.9890(9) -0.0589(5) 0.1098(7) 0.280 Uiso 1 calc R
C28 C -1.1237(8) -0.1234(8) 0.0409(6) 0.216(6) Uani 1 d .
H28A H -1.1386(8) -0.1695(8) 0.0201(6) 0.325 Uiso 1 calc R
H28B H -1.0781(8) -0.1026(8) 0.0074(6) 0.325 Uiso 1 calc R
H28C H -1.1967(8) -0.0800(8) 0.0512(6) 0.325 Uiso 1 calc R
C29 C -0.8237(6) -0.2181(6) 0.0170(4) 0.115(3) Uani 1 d .
C30 C -0.8123(10) -0.1326(7) 0.0283(6) 0.210(5) Uani 1 d .
H30A H -0.7784(10) -0.1323(7) 0.0746(6) 0.315 Uiso 1 calc R
H30B H -0.8883(10) -0.0903(7) 0.0267(6) 0.315 Uiso 1 calc R
H30C H -0.7631(10) -0.1217(7) -0.0093(6) 0.315 Uiso 1 calc R
C31 C -0.8761(9) -0.2205(10) -0.0561(4) 0.248(6) Uani 1 d .
H31A H -0.8824(9) -0.2744(10) -0.0624(4) 0.373 Uiso 1 calc R
H31B H -0.8267(9) -0.2100(10) -0.0938(4) 0.373 Uiso 1 calc R
H31C H -0.9524(9) -0.1786(10) -0.0584(4) 0.373 Uiso 1 calc R
C32 C -0.6955(9) -0.2769(10) 0.0208(7) 0.240(8) Uani 1 d .
H32A H -0.6652(9) -0.2733(10) 0.0676(7) 0.360 Uiso 1 calc R
H32B H -0.6496(9) -0.2609(10) -0.0160(7) 0.360 Uiso 1 calc R
H32C H -0.6917(9) -0.3331(10) 0.0132(7) 0.360 Uiso 1 calc R
C33 C -0.9315(6) -0.3486(5) 0.0879(4) 0.102(2) Uani 1 d .
C34 C -1.0228(8) -0.3461(6) 0.0305(5) 0.180(4) Uani 1 d .
H34A H -1.0945(8) -0.3016(6) 0.0409(5) 0.269 Uiso 1 calc R
H34B H -1.0369(8) -0.3981(6) 0.0318(5) 0.269 Uiso 1 calc R
H34C H -0.9937(8) -0.3371(6) -0.0167(5) 0.269 Uiso 1 calc R
C35 C -0.8155(10) -0.4178(5) 0.0733(6) 0.170(5) Uani 1 d .
H35A H -0.7607(10) -0.4175(5) 0.1097(6) 0.255 Uiso 1 calc R
H35B H -0.7853(10) -0.4088(5) 0.0264(6) 0.255 Uiso 1 calc R
H35C H -0.8272(10) -0.4706(5) 0.0747(6) 0.255 Uiso 1 calc R
C36 C -0.9756(9) -0.3762(5) 0.1608(5) 0.159(4) Uani 1 d .
H36A H -1.0495(9) -0.3357(5) 0.1744(5) 0.238 Uiso 1 calc R
H36B H -0.9197(9) -0.3805(5) 0.1978(5) 0.238 Uiso 1 calc R
H36C H -0.9846(9) -0.4294(5) 0.1552(5) 0.238 Uiso 1 calc R
C37 C 0.4705(9) -0.0405(5) -0.6512(6) 0.173(5) Uani 1 d .
H37A H 0.5350(9) -0.0928(5) -0.6468(6) 0.207 Uiso 1 calc R
H37B H 0.4311(9) -0.0290(5) -0.6043(6) 0.207 Uiso 1 calc R
C38 C 0.3897(9) -0.0496(5) -0.7031(7) 0.169(5) Uani 1 d .
H38A H 0.4258(9) -0.0563(5) -0.7511(7) 0.202 Uiso 1 calc R
H38B H 0.3701(9) -0.0990(5) -0.6911(7) 0.202 Uiso 1 calc R
C39 C 0.1956(7) 0.0126(5) -0.7431(7) 0.153(4) Uani 1 d .
H39A H 0.1818(7) -0.0381(5) -0.7278(7) 0.184 Uiso 1 calc R
H39B H 0.2179(7) 0.0080(5) -0.7941(7) 0.184 Uiso 1 calc R
C40 C 0.0891(7) 0.0829(5) -0.7335(6) 0.129(3) Uani 1 d .
H40A H 0.0255(7) 0.0730(5) -0.7577(6) 0.155 Uiso 1 calc R
H40B H 0.0689(7) 0.0900(5) -0.6823(6) 0.155 Uiso 1 calc R
C41 C 0.0066(6) 0.2251(5) -0.7599(4) 0.107(3) Uani 1 d .
H41A H -0.0133(6) 0.2400(5) -0.7096(4) 0.128 Uiso 1 calc R
H41B H -0.0581(6) 0.2128(5) -0.7803(4) 0.128 Uiso 1 calc R
C42 C 0.0237(6) 0.2968(6) -0.8004(5) 0.129(3) Uani 1 d .
H42A H 0.0431(6) 0.2812(6) -0.8505(5) 0.155 Uiso 1 calc R
H42B H -0.0498(6) 0.3431(6) -0.7999(5) 0.155 Uiso 1 calc R
C43 C 0.6026(9) 0.0045(7) -0.7272(6) 0.174(5) Uani 1 d .
H43A H 0.5753(9) -0.0251(7) -0.7626(6) 0.209 Uiso 1 calc R
H43B H 0.6751(9) -0.0337(7) -0.7079(6) 0.209 Uiso 1 calc R
C44 C 0.6266(7) 0.0766(7) -0.7644(6) 0.159(5) Uani 1 d .
H44A H 0.6466(7) 0.1100(7) -0.7288(6) 0.191 Uiso 1 calc R
H44B H 0.6922(7) 0.0560(7) -0.7981(6) 0.191 Uiso 1 calc R
C45 C 0.5417(7) 0.1870(7) -0.8450(6) 0.185(5) Uani 1 d .
H45A H 0.6085(7) 0.1624(7) -0.8771(6) 0.222 Uiso 1 calc R
H45B H 0.5597(7) 0.2264(7) -0.8148(6) 0.222 Uiso 1 calc R
C46 C 0.4372(8) 0.2325(8) -0.8895(5) 0.178(5) Uani 1 d .
H46A H 0.4546(8) 0.2729(8) -0.9216(5) 0.214 Uiso 1 calc R
H46B H 0.4167(8) 0.1936(8) -0.9189(5) 0.214 Uiso 1 calc R
C47 C 0.2443(7) 0.3177(6) -0.8800(4) 0.134(3) Uani 1 d .
H47A H 0.2134(7) 0.2796(6) -0.9032(4) 0.161 Uiso 1 calc R
H47B H 0.2632(7) 0.3524(6) -0.9174(4) 0.161 Uiso 1 calc R
C48 C 0.1562(8) 0.3701(5) -0.8297(5) 0.139(3) Uani 1 d .
H48A H 0.1889(8) 0.4074(5) -0.8069(5) 0.167 Uiso 1 calc R
H48B H 0.0897(8) 0.4042(5) -0.8575(5) 0.167 Uiso 1 calc R
C49 C 0.5669(7) 0.0501(6) -0.6063(5) 0.138(4) Uani 1 d .
H49A H 0.6190(7) 0.0802(6) -0.6206(5) 0.165 Uiso 1 calc R
H49B H 0.6130(7) -0.0007(6) -0.5813(5) 0.165 Uiso 1 calc R
C50 C 0.4763(8) 0.1019(6) -0.5553(4) 0.136(3) Uani 1 d .
H50A H 0.4185(8) 0.0756(6) -0.5444(4) 0.163 Uiso 1 calc R
H50B H 0.5120(8) 0.1076(6) -0.5103(4) 0.163 Uiso 1 calc R
C51 C 0.3475(7) 0.2387(6) -0.5407(4) 0.127(3) Uani 1 d .
H51A H 0.3912(7) 0.2443(6) -0.4992(4) 0.153 Uiso 1 calc R
H51B H 0.2863(7) 0.2181(6) -0.5233(4) 0.153 Uiso 1 calc R
C52 C 0.2953(7) 0.3188(5) -0.5750(4) 0.128(3) Uani 1 d .
H52A H 0.2517(7) 0.3590(5) -0.5394(4) 0.154 Uiso 1 calc R
H52B H 0.3556(7) 0.3377(5) -0.5965(4) 0.154 Uiso 1 calc R
C53 C 0.1516(8) 0.3882(5) -0.6627(5) 0.134(3) Uani 1 d .
H53A H 0.2034(8) 0.4107(5) -0.6904(5) 0.161 Uiso 1 calc R
H53B H 0.1131(8) 0.4276(5) -0.6253(5) 0.161 Uiso 1 calc R
C54 C 0.0650(7) 0.3790(5) -0.7099(5) 0.126(3) Uani 1 d .
H54A H 0.0172(7) 0.4338(5) -0.7277(5) 0.151 Uiso 1 calc R
H54B H 0.0143(7) 0.3558(5) -0.6820(5) 0.151 Uiso 1 calc R
H1 H -0.6574(69) -0.1939(52) 0.2716(45) 0.181(32) Uiso 1 d .
O1S O 0.5000 0.0000 -1.0000 0.252(5) Uiso 1 d S
C2S C 0.5413(12) 0.0359(9) -1.0560(8) 0.260(6) Uiso 1 d .
C3S C 0.5157(14) 0.1079(11) -1.0888(9) 0.293(6) Uiso 1 d .

loop_
_atom_type_symbol
_atom_type_description
_atom_type_scat_dispersion_real
_atom_type_scat_dispersion_imag
_atom_type_scat_source
C C 0.0033 0.0016 'International Tables Vol C Tables 4.2.6.8 and 6.1.1.4'
H H 0.0000 0.0000 'International Tables Vol C Tables 4.2.6.8 and 6.1.1.4'
N N 0.0061 0.0033 'International Tables Vol C Tables 4.2.6.8 and 6.1.1.4'
O O 0.0106 0.0060 'International Tables Vol C Tables 4.2.6.8 and 6.1.1.4'
Si Si 0.0817 0.0704 'International Tables Vol C Tables 4.2.6.8 and 6.1.1.4'
K K 0.2009 0.2494 'International Tables Vol C Tables 4.2.6.8 and 6.1.1.4'
W W -0.8490 6.8722 'International Tables Vol C Tables 4.2.6.8 and 6.1.1.4'

loop_
_geom_angle_atom_site_label_1
_geom_angle_atom_site_label_2
_geom_angle_atom_site_label_3
_geom_angle
_geom_angle_site_symmetry_1
N2 W1 N3 116.2(2) .
N2 W1 N1 117.0(2) .
N3 W1 N1 117.3(2) .
O4 K1 O3 60.4(2) .
O4 K1 O6 96.39(15) .
O3 K1 O6 131.2(2) .
O4 K1 O2 99.2(2) .
O3 K1 O2 125.9(2) .
O6 K1 O2 98.17(14) .
O4 K1 O1 135.4(2) .
O3 K1 O1 98.4(2) .
O6 K1 O1 123.7(2) .
O2 K1 O1 59.85(15) .
O4 K1 O5 121.4(2) .
O3 K1 O5 94.7(2) .
O6 K1 O5 59.56(13) .
O2 K1 O5 134.06(15) .
O1 K1 O5 97.5(2) .
O4 K1 N4 60.45(14) .
O3 K1 N4 120.6(2) .
O6 K1 N4 60.7(2) .
O2 K1 N4 60.6(2) .
O1 K1 N4 120.1(2) .
O5 K1 N4 119.9(2) .
O4 K1 N5 120.1(2) .
O3 K1 N5 59.9(2) .
O6 K1 N5 118.5(2) .
O2 K1 N5 119.7(2) .
O1 K1 N5 60.0(2) .
O5 K1 N5 59.3(2) .
N4 K1 N5 179.1(2) .
N1 Si1 C5 108.4(3) .
N1 Si1 C1 109.4(3) .
C5 Si1 C1 108.5(5) .
N1 Si1 C9 108.1(3) .
C5 Si1 C9 112.4(5) .
C1 Si1 C9 109.9(4) .
N2 Si2 C21 110.4(3) .
N2 Si2 C13 107.5(3) .
C21 Si2 C13 110.0(4) .
N2 Si2 C17 107.8(3) .
C21 Si2 C17 110.1(4) .
C13 Si2 C17 111.0(4) .
N3 Si3 C25 108.8(3) .
N3 Si3 C33 106.8(3) .
C25 Si3 C33 112.6(4) .
N3 Si3 C29 108.1(3) .
C25 Si3 C29 109.7(4) .
C33 Si3 C29 110.6(4) .
C38 O1 C39 114.3(7) .
C38 O1 K1 117.1(6) .
C39 O1 K1 113.2(5) .
C41 O2 C40 113.9(6) .
C41 O2 K1 116.0(4) .
C40 O2 K1 114.7(4) .
C45 O3 C44 114.3(7) .
C45 O3 K1 113.8(5) .
C44 O3 K1 116.5(5) .
C47 O4 C46 111.9(6) .
C47 O4 K1 116.6(4) .
C46 O4 K1 115.3(5) .
C51 O5 C50 112.9(6) .
C51 O5 K1 112.4(4) .
C50 O5 K1 114.4(5) .
C53 O6 C52 114.3(6) .
C53 O6 K1 116.0(4) .
C52 O6 K1 115.0(4) .
Si1 N1 W1 175.4(3) .
Si2 N2 W1 175.7(3) .
Si3 N3 W1 175.0(3) .
C42 N4 C48 110.4(7) .
C42 N4 C54 108.5(6) .
C48 N4 C54 111.3(6) .
C42 N4 K1 109.2(4) .
C48 N4 K1 108.6(4) .
C54 N4 K1 108.9(4) .
C43 N5 C49 112.4(8) .
C43 N5 C37 110.9(8) .
C49 N5 C37 108.7(7) .
C43 N5 K1 108.3(5) .
C49 N5 K1 109.6(4) .
C37 N5 K1 106.8(5) .
C2 C1 C4 109.5(9) .
C2 C1 C3 114.4(9) .
C4 C1 C3 105.3(8) .
C2 C1 Si1 110.2(7) .
C4 C1 Si1 114.8(6) .
C3 C1 Si1 102.6(7) .
C6 C5 C7 115.3(10) .
C6 C5 C8 102.6(11) .
C7 C5 C8 103.0(9) .
C6 C5 Si1 113.2(7) .
C7 C5 Si1 116.6(6) .
C8 C5 Si1 103.7(9) .
C12 C9 C10 111.7(10) .
C12 C9 C11 106.6(12) .
C10 C9 C11 109.0(10) .
C12 C9 Si1 107.1(9) .
C10 C9 Si1 114.9(7) .
C11 C9 Si1 107.2(8) .
C16 C13 C14 115.2(10) .
C16 C13 C15 108.1(8) .
C14 C13 C15 100.7(8) .
C16 C13 Si2 114.6(6) .
C14 C13 Si2 108.6(7) .
C15 C13 Si2 108.5(7) .
C18 C17 C19 112.5(8) .
C18 C17 C20 108.0(11) .
C19 C17 C20 104.3(10) .
C18 C17 Si2 112.6(7) .
C19 C17 Si2 114.2(7) .
C20 C17 Si2 104.4(6) .
C23 C21 C22 108.7(7) .
C23 C21 C24 105.5(9) .
C22 C21 C24 107.1(8) .
C23 C21 Si2 111.5(6) .
C22 C21 Si2 116.7(6) .
C24 C21 Si2 106.7(6) .
C27 C25 C28 108.2(9) .
C27 C25 C26 111.5(9) .
C28 C25 C26 107.4(8) .
C27 C25 Si3 110.3(6) .
C28 C25 Si3 113.2(6) .
C26 C25 Si3 106.2(6) .
C31 C29 C30 110.6(9) .
C31 C29 C32 111.9(8) .
C30 C29 C32 102.1(9) .
C31 C29 Si3 114.8(6) .
C30 C29 Si3 108.1(6) .
C32 C29 Si3 108.4(6) .
C35 C33 C34 111.5(7) .
C35 C33 C36 103.6(7) .
C34 C33 C36 106.6(7) .
C35 C33 Si3 111.3(6) .
C34 C33 Si3 113.6(6) .
C36 C33 Si3 109.6(5) .
C38 C37 N5 113.9(8) .
O1 C38 C37 110.0(8) .
O1 C39 C40 111.5(7) .
O2 C40 C39 109.5(7) .
O2 C41 C42 111.4(6) .
N4 C42 C41 115.3(6) .
N5 C43 C44 113.4(8) .
O3 C44 C43 109.5(8) .
O3 C45 C46 112.7(9) .
O4 C46 C45 108.4(7) .
O4 C47 C48 109.8(7) .
N4 C48 C47 115.6(7) .
N5 C49 C50 113.8(7) .
O5 C50 C49 108.5(7) .
O5 C51 C52 111.8(7) .
O6 C52 C51 108.6(7) .
O6 C53 C54 112.0(7) .
C53 C54 N4 114.1(7) .
C2S O1S C2S 180.000(4) 2_653
C3S C2S O1S 138.8(14) .

loop_
_geom_bond_atom_site_label_1
_geom_bond_atom_site_label_2
_geom_bond_distance
_geom_bond_site_symmetry_2
W1 N2 1.802(4) .
W1 N3 1.802(4) .
W1 N1 1.809(4) .
K1 O4 2.784(5) .
K1 O3 2.787(5) .
K1 O6 2.802(4) .
K1 O2 2.825(5) .
K1 O1 2.828(5) .
K1 O5 2.859(4) .
K1 N4 2.986(5) .
K1 N5 3.050(6) .
Si1 N1 1.697(4) .
Si1 C5 1.924(9) .
Si1 C1 1.930(8) .
Si1 C9 1.937(9) .
Si2 N2 1.709(4) .
Si2 C21 1.921(7) .
Si2 C13 1.927(8) .
Si2 C17 1.940(8) .
Si3 N3 1.706(5) .
Si3 C25 1.922(7) .
Si3 C33 1.931(8) .
Si3 C29 1.942(8) .
O1 C38 1.405(10) .
O1 C39 1.408(10) .
O2 C41 1.366(8) .
O2 C40 1.415(9) .
O3 C45 1.345(12) .
O3 C44 1.428(10) .
O4 C47 1.386(9) .
O4 C46 1.395(9) .
O5 C51 1.393(8) .
O5 C50 1.419(9) .
O6 C53 1.412(9) .
O6 C52 1.432(9) .
N4 C42 1.456(10) .
N4 C48 1.466(10) .
N4 C54 1.479(10) .
N5 C43 1.398(12) .
N5 C49 1.446(11) .
N5 C37 1.523(12) .
C1 C2 1.485(15) .
C1 C4 1.546(10) .
C1 C3 1.67(2) .
C5 C6 1.41(2) .
C5 C7 1.514(10) .
C5 C8 1.61(2) .
C9 C12 1.49(2) .
C9 C10 1.503(11) .
C9 C11 1.516(15) .
C13 C16 1.492(12) .
C13 C14 1.52(2) .
C13 C15 1.548(12) .
C17 C18 1.435(11) .
C17 C19 1.526(11) .
C17 C20 1.57(2) .
C21 C23 1.491(12) .
C21 C22 1.524(11) .
C21 C24 1.647(15) .
C25 C27 1.488(13) .
C25 C28 1.562(12) .
C25 C26 1.626(15) .
C29 C31 1.516(11) .
C29 C30 1.533(14) .
C29 C32 1.542(12) .
C33 C35 1.523(11) .
C33 C34 1.545(11) .
C33 C36 1.555(12) .
C37 C38 1.441(14) .
C39 C40 1.445(10) .
C41 C42 1.489(12) .
C43 C44 1.50(2) .
C45 C46 1.497(13) .
C47 C48 1.465(11) .
C49 C50 1.486(12) .
C51 C52 1.432(11) .
C53 C54 1.438(12) .
O1S C2S 1.36(2) 2_653
O1S C2S 1.36(2) .
C2S C3S 1.30(2) .
